data_1574863
loop_
_publ_author_name
'Zhang, Jing-Dong'
'Jie, Jia-Long'
'Yan, Shu-Yi'
'Zhang, Hui'
'Chen, Jia-Meng'
'Wu, Jiang-Cheng'
'Qin, Lu-Yang'
'Liu, Guang-Jian'
'Su, Hong-Mei'
'Xing, Guo-Wen'

_publ_section_title
;
 Single electron/energy transfer photocatalysis:
 &#x3b1;-/&#x3b2;-switchable synthesis of 3-deoxy-d-manno-oct-2-ulosonic
 acid <i>O</i>-glycosides.
;
_journal_issue 28
_journal_name_full 'Chemical science'
_journal_page_first 13070
_journal_page_last 13081
_journal_paper_doi 10.1039/d5sc02980e
_journal_volume 16
_journal_year 2025
_chemical_absolute_configuration syn
_chemical_formula_moiety 'C30 H44 O17'
_chemical_formula_sum 'C30 H44 O17'
_chemical_formula_weight 676.65
_space_group_crystal_system orthorhombic
_space_group_IT_number 19
_space_group_name_Hall 'P 2ac 2ab'
_space_group_name_H-M_alt 'P 21 21 21'
_atom_sites_solution_hydrogens geom
_audit_creation_date 2023-09-14
_audit_creation_method
;
Olex2 1.2
(compiled 2018.05.29 svn.r3508 for OlexSys, GUI svn.r5506)
;
_audit_update_record
;
2024-09-10 deposited with the CCDC.	2025-06-11 downloaded from the CCDC.
;
_cell_angle_alpha 90
_cell_angle_beta 90
_cell_angle_gamma 90
_cell_formula_units_Z 4
_cell_length_a 10.19414(11)
_cell_length_b 11.29721(14)
_cell_length_c 28.9840(3)
_cell_measurement_reflns_used 10573
_cell_measurement_temperature 100.00(10)
_cell_measurement_theta_max 76.2070
_cell_measurement_theta_min 4.2570
_cell_volume 3337.95(6)
_computing_cell_refinement 'CrysAlisPro 1.171.42.85a (Rigaku OD, 2023)'
_computing_data_collection 'CrysAlisPro 1.171.42.85a (Rigaku OD, 2023)'
_computing_data_reduction 'CrysAlisPro 1.171.42.85a (Rigaku OD, 2023)'
_computing_molecular_graphics 'Olex2 (Dolomanov et al., 2009)'
_computing_publication_material 'Olex2 (Dolomanov et al., 2009)'
_computing_structure_refinement 'ShelXL (Sheldrick, 2015)'
_computing_structure_solution 'SHELXT 2014/5 (Sheldrick, 2014)'
_diffrn_ambient_environment N~2~
_diffrn_ambient_temperature 100.00(10)
_diffrn_detector 'Hybrid Pixel Array Detector'
_diffrn_detector_area_resol_mean 10.0000
_diffrn_detector_type HyPix
_diffrn_measured_fraction_theta_full 0.999
_diffrn_measured_fraction_theta_max 0.954
_diffrn_measurement_details
;
List of Runs (angles in degrees, time in seconds):

  # Type    Start    End  Width  t~exp~   \w     \q     \k     \f   Frames
#--------------------------------------------------------------------------
  1  \w   -100.00 -41.00   0.50    0.05    -- -102.00 104.00 124.00  118
  2  \w    -67.00   4.00   0.50    0.05    --  -46.92 104.00 124.00  142
  3  \w    -71.00 -29.00   0.50    0.05    -- -102.00  66.00  37.00   84
  4  \w    -61.00 -30.00   0.50    0.05    -- -102.00  61.00   0.00   62
  5  \w    -63.00 -37.00   0.50    0.05    -- -102.00  61.00 -30.00   52
  6  \w   -165.00 -89.00   0.50    0.05    -- -102.00 -59.00 110.00  152
  7  \w   -116.00 -91.00   0.50    0.05    --  -46.92-125.00 -90.00   50
  8  \w   -116.00 -83.00   0.50    0.05    --  -46.92-125.00-150.00   66
  9  \w   -116.00 -71.00   0.50    0.05    --  -46.92-125.00-180.00   90
 10  \w     32.00  68.00   0.50    0.05    --  104.75 -66.00 -97.00   72
 11  \w     48.00  73.00   0.50    0.05    --  104.75 -61.00  30.00   50
 12  \w     35.00  68.00   0.50    0.05    --  104.75 -61.00  60.00   66
 13  \w    121.00 178.00   0.50    0.05    --  104.75  30.00 -30.00  114
;
_diffrn_measurement_device 'four-circle diffractometer'
_diffrn_measurement_device_type 'XtaLAB Synergy R, DW system, HyPix'
_diffrn_measurement_method '\w scans'
_diffrn_orient_matrix_type 'CrysAlisPro convention (1999,Acta A55,543-557)'
_diffrn_orient_matrix_UB_11 -0.1000973000
_diffrn_orient_matrix_UB_12 -0.0359661000
_diffrn_orient_matrix_UB_13 0.0372759000
_diffrn_orient_matrix_UB_21 0.0571178000
_diffrn_orient_matrix_UB_22 -0.1262791000
_diffrn_orient_matrix_UB_23 0.0004504000
_diffrn_orient_matrix_UB_31 0.0977091000
_diffrn_orient_matrix_UB_32 0.0369078000
_diffrn_orient_matrix_UB_33 0.0378898000
_diffrn_radiation_monochromator mirror
_diffrn_radiation_probe x-ray
_diffrn_radiation_type CuK\a
_diffrn_radiation_wavelength 1.54184
_diffrn_reflns_av_R_equivalents 0.0768
_diffrn_reflns_av_unetI/netI 0.0771
_diffrn_reflns_Laue_measured_fraction_full 0.999
_diffrn_reflns_Laue_measured_fraction_max 0.954
_diffrn_reflns_limit_h_max 12
_diffrn_reflns_limit_h_min -12
_diffrn_reflns_limit_k_max 14
_diffrn_reflns_limit_k_min -12
_diffrn_reflns_limit_l_max 35
_diffrn_reflns_limit_l_min -30
_diffrn_reflns_number 12432
_diffrn_reflns_point_group_measured_fraction_full 0.920
_diffrn_reflns_point_group_measured_fraction_max 0.863
_diffrn_reflns_theta_full 67.684
_diffrn_reflns_theta_max 76.467
_diffrn_reflns_theta_min 4.200
_diffrn_source 'Rotating-anode X-ray tube'
_diffrn_source_type 'Rigaku (Cu) X-ray Source'
_exptl_absorpt_coefficient_mu 0.946
_exptl_absorpt_correction_T_max 1.00000
_exptl_absorpt_correction_T_min 0.73774
_exptl_absorpt_correction_type multi-scan
_exptl_absorpt_process_details
;
CrysAlisPro 1.171.42.85a (Rigaku Oxford Diffraction, 2023)
Empirical absorption correction using spherical harmonics,
implemented in SCALE3 ABSPACK scaling algorithm.
;
_exptl_crystal_colour colourless
_exptl_crystal_colour_primary colourless
_exptl_crystal_density_diffrn 1.346
_exptl_crystal_description block
_exptl_crystal_F_000 1440
_exptl_crystal_size_max 0.2
_exptl_crystal_size_mid 0.2
_exptl_crystal_size_min 0.2
_refine_diff_density_max 0.353
_refine_diff_density_min -0.406
_refine_diff_density_rms 0.099
_refine_ls_abs_structure_details
;
 Flack x determined using 2013 quotients [(I+)-(I-)]/[(I+)+(I-)]
 (Parsons, Flack and Wagner, Acta Cryst. B69 (2013) 249-259).
;
_refine_ls_abs_structure_Flack 0.05(15)
_refine_ls_extinction_method none
_refine_ls_goodness_of_fit_ref 1.059
_refine_ls_hydrogen_treatment constr
_refine_ls_matrix_type full
_refine_ls_number_parameters 433
_refine_ls_number_reflns 6046
_refine_ls_number_restraints 0
_refine_ls_restrained_S_all 1.059
_refine_ls_R_factor_all 0.0542
_refine_ls_R_factor_gt 0.0521
_refine_ls_shift/su_max 0.001
_refine_ls_shift/su_mean 0.000
_refine_ls_structure_factor_coef Fsqd
_refine_ls_weighting_details 'w=1/[\s^2^(Fo^2^)+(0.0915P)^2^] where P=(Fo^2^+2Fc^2^)/3'
_refine_ls_weighting_scheme calc
_refine_ls_wR_factor_gt 0.1309
_refine_ls_wR_factor_ref 0.1328
_reflns_Friedel_coverage 0.604
_reflns_Friedel_fraction_full 0.816
_reflns_Friedel_fraction_max 0.745
_reflns_number_gt 5692
_reflns_number_total 6046
_reflns_threshold_expression 'I > 2\s(I)'
_cod_data_source_file d5sc02980e2.cif
_cod_data_source_block 20230914a_auto
_cod_depositor_comments 'Adding full bibliography for 1574862--1574863.cif.'
_cod_original_cell_volume 3337.95(7)
_cod_database_code 1574863
_shelx_shelxl_version_number 2014/7
_chemical_oxdiff_formula C1H1O1
_shelx_space_group_comment
;
The symmetry employed for this shelxl refinement is uniquely defined
by the following loop, which should always be used as a source of
symmetry information in preference to the above space-group names.
They are only intended as comments.
;
_shelx_estimated_absorpt_t_max 0.833
_shelx_estimated_absorpt_t_min 0.833
_diffrn_oxdiff_digest_frames
;
0118cf19d4e8fb20824f1369474a3497f501118bb31
;
_reflns_odcompleteness_completeness 99.88
_reflns_odcompleteness_iscentric 1
_reflns_odcompleteness_theta 66.97
_olex2_refinement_description
;
1. Fixed Uiso
 At 1.2 times of:
  All C(H) groups, All C(H,H) groups
 At 1.5 times of:
  All C(H,H,H) groups
2.a Ternary CH refined with riding coordinates:
 C4(H4), C5(H5), C6(H6), C7(H7), C21(H21), C22(H22), C23(H23)
2.b Secondary CH2 refined with riding coordinates:
 C3(H3A,H3B), C8(H8A,H8B), C9(H9A,H9B), C19(H19A,H19B), C24(H24A,H24B)
2.c Idealised Me refined as rotating group:
 C10(H10A,H10B,H10C), C12(H12A,H12B,H12C), C14(H14A,H14B,H14C), C16(H16A,H16B,
 H16C), C18(H18A,H18B,H18C), C26(H26A,H26B,H26C), C27(H27A,H27B,H27C), C29(H29A,
 H29B,H29C), C30(H30A,H30B,H30C)
;
_olex2_submission_special_instructions 'No special instructions were received'
_oxdiff_exptl_absorpt_empirical_details
;
Empirical correction (ABSPACK) includes:
- Absorption correction using spherical harmonics
- Frame scaling
;
_oxdiff_exptl_absorpt_empirical_full_max 1.706
_oxdiff_exptl_absorpt_empirical_full_min 0.577

loop_
_space_group_symop_operation_xyz
'x, y, z'
'-x+1/2, -y, z+1/2'
'-x, y+1/2, -z+1/2'
'x+1/2, -y+1/2, -z'

loop_
_atom_site_label
_atom_site_type_symbol
_atom_site_fract_x
_atom_site_fract_y
_atom_site_fract_z
_atom_site_U_iso_or_equiv
_atom_site_adp_type
_atom_site_occupancy
_atom_site_site_symmetry_order
_atom_site_calc_flag
_atom_site_refinement_flags_posn
_atom_site_refinement_flags_adp
_atom_site_refinement_flags_occupancy
_atom_site_disorder_assembly
_atom_site_disorder_group
C1 C 0.9887(3) 0.4450(3) 0.66463(9) 0.0156(5) Uani 1 1 d . . . . .
C2 C 0.8751(3) 0.4177(3) 0.63112(9) 0.0142(5) Uani 1 1 d . . . . .
C3 C 0.8355(3) 0.5248(3) 0.60219(10) 0.0158(6) Uani 1 1 d . . . . .
H3A H 0.9130 0.5571 0.5859 0.019 Uiso 1 1 calc R . . . .
H3B H 0.7992 0.5876 0.6223 0.019 Uiso 1 1 calc R . . . .
C4 C 0.7320(3) 0.4853(3) 0.56720(9) 0.0148(5) Uani 1 1 d . . . . .
H4 H 0.6504 0.4627 0.5842 0.018 Uiso 1 1 calc R . . . .
C5 C 0.7778(3) 0.3797(3) 0.53895(9) 0.0154(5) Uani 1 1 d . . . . .
H5 H 0.7041 0.3494 0.5195 0.018 Uiso 1 1 calc R . . . .
C6 C 0.8268(3) 0.2819(3) 0.57100(9) 0.0152(6) Uani 1 1 d . . . . .
H6 H 0.7508 0.2488 0.5886 0.018 Uiso 1 1 calc R . . . .
C7 C 0.8961(3) 0.1820(3) 0.54568(9) 0.0159(5) Uani 1 1 d . . . . .
H7 H 0.9665 0.2164 0.5257 0.019 Uiso 1 1 calc R . . . .
C8 C 0.9565(3) 0.0893(3) 0.57687(10) 0.0196(6) Uani 1 1 d . . . . .
H8A H 0.9886 0.0223 0.5579 0.023 Uiso 1 1 calc R . . . .
H8B H 1.0326 0.1239 0.5933 0.023 Uiso 1 1 calc R . . . .
C9 C 1.0373(3) 0.5298(3) 0.73697(10) 0.0234(6) Uani 1 1 d . . . . .
H9A H 1.1119 0.5798 0.7270 0.028 Uiso 1 1 calc R . . . .
H9B H 1.0719 0.4530 0.7480 0.028 Uiso 1 1 calc R . . . .
C10 C 0.9607(3) 0.5901(3) 0.77428(11) 0.0287(7) Uani 1 1 d . . . . .
H10A H 0.9350 0.6693 0.7639 0.043 Uiso 1 1 calc GR . . . .
H10B H 1.0151 0.5967 0.8020 0.043 Uiso 1 1 calc GR . . . .
H10C H 0.8820 0.5436 0.7813 0.043 Uiso 1 1 calc GR . . . .
C11 C 0.6101(3) 0.6572(3) 0.54888(10) 0.0202(6) Uani 1 1 d . . . . .
C12 C 0.5714(4) 0.7361(3) 0.50965(12) 0.0297(7) Uani 1 1 d . . . . .
H12A H 0.6503 0.7697 0.4955 0.045 Uiso 1 1 calc GR . . . .
H12B H 0.5156 0.8002 0.5212 0.045 Uiso 1 1 calc GR . . . .
H12C H 0.5230 0.6900 0.4866 0.045 Uiso 1 1 calc GR . . . .
C13 C 0.8726(3) 0.3989(3) 0.46397(9) 0.0180(6) Uani 1 1 d . . . . .
C14 C 0.9954(3) 0.4337(3) 0.43894(10) 0.0234(6) Uani 1 1 d . . . . .
H14A H 1.0047 0.5200 0.4396 0.035 Uiso 1 1 calc GR . . . .
H14B H 0.9903 0.4066 0.4069 0.035 Uiso 1 1 calc GR . . . .
H14C H 1.0713 0.3972 0.4540 0.035 Uiso 1 1 calc GR . . . .
C15 C 0.8383(3) 0.0771(3) 0.47744(10) 0.0189(6) Uani 1 1 d . . . . .
C16 C 0.7267(3) 0.0317(3) 0.44908(11) 0.0251(7) Uani 1 1 d . . . . .
H16A H 0.6615 -0.0054 0.4693 0.038 Uiso 1 1 calc GR . . . .
H16B H 0.7594 -0.0270 0.4270 0.038 Uiso 1 1 calc GR . . . .
H16C H 0.6860 0.0975 0.4323 0.038 Uiso 1 1 calc GR . . . .
C17 C 0.8037(3) -0.0591(3) 0.60154(10) 0.0203(6) Uani 1 1 d . . . . .
C18 C 0.7159(3) -0.0928(3) 0.64073(11) 0.0266(7) Uani 1 1 d . . . . .
H18A H 0.7690 -0.1233 0.6663 0.040 Uiso 1 1 calc GR . . . .
H18B H 0.6544 -0.1541 0.6305 0.040 Uiso 1 1 calc GR . . . .
H18C H 0.6668 -0.0231 0.6511 0.040 Uiso 1 1 calc GR . . . .
C19 C 0.7855(3) 0.2819(3) 0.68510(9) 0.0150(5) Uani 1 1 d . . . . .
H19A H 0.8479 0.3036 0.7098 0.018 Uiso 1 1 calc R . . . .
H19B H 0.8245 0.2168 0.6668 0.018 Uiso 1 1 calc R . . . .
C20 C 0.6569(3) 0.2411(2) 0.70626(9) 0.0137(5) Uani 1 1 d . . . . .
C21 C 0.5860(3) 0.3335(3) 0.73580(9) 0.0151(5) Uani 1 1 d . . . . .
H21 H 0.6113 0.4150 0.7257 0.018 Uiso 1 1 calc R . . . .
C22 C 0.6032(3) 0.3216(3) 0.78762(9) 0.0156(5) Uani 1 1 d . . . . .
H22 H 0.5335 0.3674 0.8041 0.019 Uiso 1 1 calc R . . . .
C23 C 0.6057(3) 0.1918(3) 0.80511(9) 0.0171(6) Uani 1 1 d . . . . .
H23 H 0.5314 0.1769 0.8269 0.021 Uiso 1 1 calc R . . . .
C24 C 0.6032(3) 0.1035(3) 0.76572(9) 0.0174(6) Uani 1 1 d . . . . .
H24A H 0.6268 0.0240 0.7774 0.021 Uiso 1 1 calc R . . . .
H24B H 0.5135 0.0993 0.7527 0.021 Uiso 1 1 calc R . . . .
C25 C 0.4436(3) 0.2751(3) 0.67894(9) 0.0165(6) Uani 1 1 d . . . . .
C26 C 0.4357(3) 0.3795(3) 0.64658(10) 0.0207(6) Uani 1 1 d . . . . .
H26A H 0.5096 0.4330 0.6524 0.031 Uiso 1 1 calc GR . . . .
H26B H 0.3531 0.4219 0.6517 0.031 Uiso 1 1 calc GR . . . .
H26C H 0.4394 0.3515 0.6146 0.031 Uiso 1 1 calc GR . . . .
C27 C 0.3291(3) 0.1916(3) 0.67420(11) 0.0230(6) Uani 1 1 d . . . . .
H27A H 0.3196 0.1682 0.6418 0.035 Uiso 1 1 calc GR . . . .
H27B H 0.2488 0.2312 0.6846 0.035 Uiso 1 1 calc GR . . . .
H27C H 0.3445 0.1211 0.6931 0.035 Uiso 1 1 calc GR . . . .
C28 C 0.7744(3) 0.2985(3) 0.83816(10) 0.0206(6) Uani 1 1 d . . . . .
C29 C 0.7154(4) 0.3447(3) 0.88267(11) 0.0294(7) Uani 1 1 d . . . . .
H29A H 0.7407 0.4276 0.8870 0.044 Uiso 1 1 calc GR . . . .
H29B H 0.7477 0.2975 0.9087 0.044 Uiso 1 1 calc GR . . . .
H29C H 0.6195 0.3388 0.8811 0.044 Uiso 1 1 calc GR . . . .
C30 C 0.9224(3) 0.2986(3) 0.83843(12) 0.0299(7) Uani 1 1 d . . . . .
H30A H 0.9549 0.2681 0.8089 0.045 Uiso 1 1 calc GR . . . .
H30B H 0.9541 0.2481 0.8636 0.045 Uiso 1 1 calc GR . . . .
H30C H 0.9543 0.3796 0.8430 0.045 Uiso 1 1 calc GR . . . .
O1 O 0.9453(2) 0.5121(2) 0.69888(7) 0.0204(5) Uani 1 1 d . . . . .
O2 O 1.0982(2) 0.4078(2) 0.66054(8) 0.0262(5) Uani 1 1 d . . . . .
O3 O 0.92285(19) 0.32525(18) 0.60286(6) 0.0148(4) Uani 1 1 d . . . . .
O4 O 0.88601(19) 0.41665(18) 0.50983(6) 0.0155(4) Uani 1 1 d . . . . .
O5 O 0.7754(2) 0.3581(2) 0.44612(7) 0.0294(5) Uani 1 1 d . . . . .
O6 O 0.7006(2) 0.57766(18) 0.53497(6) 0.0175(4) Uani 1 1 d . . . . .
O7 O 0.5671(2) 0.6622(2) 0.58745(7) 0.0251(5) Uani 1 1 d . . . . .
O8 O 0.79575(19) 0.13085(18) 0.51645(7) 0.0165(4) Uani 1 1 d . . . . .
O9 O 0.9531(2) 0.0710(2) 0.46777(7) 0.0275(5) Uani 1 1 d . . . . .
O10 O 0.8624(2) 0.04588(19) 0.61027(7) 0.0183(4) Uani 1 1 d . . . . .
O11 O 0.8222(3) -0.1164(2) 0.56721(8) 0.0311(6) Uani 1 1 d . . . . .
O12 O 0.76262(18) 0.38156(18) 0.65612(6) 0.0142(4) Uani 1 1 d . . . . .
O13 O 0.6936(2) 0.13823(17) 0.73048(6) 0.0161(4) Uani 1 1 d . . . . .
O14 O 0.56480(19) 0.21149(18) 0.67137(6) 0.0164(4) Uani 1 1 d . . . . .
O15 O 0.45060(18) 0.31296(18) 0.72617(6) 0.0153(4) Uani 1 1 d . . . . .
O16 O 0.7303(2) 0.36670(19) 0.79951(7) 0.0186(4) Uani 1 1 d . . . . .
O17 O 0.7293(2) 0.18166(19) 0.82851(7) 0.0210(5) Uani 1 1 d . . . . .

loop_
_atom_site_aniso_label
_atom_site_aniso_U_11
_atom_site_aniso_U_22
_atom_site_aniso_U_33
_atom_site_aniso_U_23
_atom_site_aniso_U_13
_atom_site_aniso_U_12
C1 0.0143(12) 0.0186(13) 0.0138(12) 0.0008(10) 0.0002(10) -0.0018(11)
C2 0.0120(12) 0.0191(14) 0.0116(12) -0.0027(10) 0.0026(9) -0.0018(11)
C3 0.0154(13) 0.0176(13) 0.0143(13) -0.0004(10) 0.0011(10) -0.0013(11)
C4 0.0144(13) 0.0167(13) 0.0134(12) 0.0003(10) -0.0001(10) -0.0002(11)
C5 0.0142(12) 0.0192(14) 0.0127(12) -0.0005(10) 0.0028(10) -0.0033(11)
C6 0.0140(13) 0.0180(13) 0.0137(13) -0.0020(11) -0.0005(10) -0.0018(11)
C7 0.0141(13) 0.0196(13) 0.0140(12) -0.0027(10) 0.0013(10) -0.0016(11)
C8 0.0163(13) 0.0210(14) 0.0214(14) 0.0006(11) 0.0018(11) 0.0009(12)
C9 0.0218(15) 0.0318(16) 0.0166(14) -0.0037(12) -0.0040(11) -0.0060(13)
C10 0.0284(16) 0.0363(18) 0.0215(14) -0.0085(13) 0.0019(12) -0.0117(15)
C11 0.0221(14) 0.0171(14) 0.0215(14) -0.0031(11) -0.0042(11) 0.0006(12)
C12 0.0386(19) 0.0221(15) 0.0284(17) 0.0028(13) -0.0069(14) 0.0093(15)
C13 0.0211(14) 0.0195(13) 0.0134(13) 0.0000(11) -0.0005(11) 0.0011(12)
C14 0.0206(14) 0.0330(17) 0.0167(13) -0.0007(12) 0.0031(11) -0.0002(13)
C15 0.0217(14) 0.0204(14) 0.0145(13) -0.0002(11) 0.0013(11) 0.0035(12)
C16 0.0245(16) 0.0294(16) 0.0216(15) -0.0069(13) 0.0024(12) -0.0051(14)
C17 0.0183(14) 0.0211(14) 0.0214(14) -0.0008(11) -0.0036(11) 0.0007(12)
C18 0.0264(16) 0.0284(16) 0.0250(15) 0.0024(13) 0.0027(12) -0.0040(14)
C19 0.0135(12) 0.0177(13) 0.0138(12) 0.0018(10) -0.0006(10) 0.0014(11)
C20 0.0137(13) 0.0151(12) 0.0123(12) 0.0004(10) -0.0016(9) 0.0001(11)
C21 0.0129(12) 0.0173(13) 0.0152(13) 0.0010(10) -0.0001(10) -0.0001(11)
C22 0.0163(13) 0.0168(13) 0.0136(12) -0.0007(10) 0.0002(10) 0.0001(11)
C23 0.0170(13) 0.0199(13) 0.0143(13) 0.0020(11) 0.0001(10) -0.0004(11)
C24 0.0192(14) 0.0178(13) 0.0151(13) 0.0007(10) 0.0013(10) -0.0024(11)
C25 0.0132(13) 0.0228(14) 0.0135(12) -0.0017(11) -0.0005(10) 0.0038(12)
C26 0.0201(14) 0.0253(15) 0.0167(13) 0.0018(11) -0.0009(11) 0.0032(13)
C27 0.0158(14) 0.0295(16) 0.0239(15) -0.0030(13) -0.0022(11) -0.0008(13)
C28 0.0237(15) 0.0220(15) 0.0160(13) -0.0022(11) -0.0041(11) 0.0008(12)
C29 0.0341(18) 0.0358(19) 0.0182(14) -0.0063(13) -0.0027(13) 0.0014(15)
C30 0.0249(16) 0.0322(18) 0.0325(17) -0.0025(14) -0.0070(13) -0.0002(14)
O1 0.0157(9) 0.0292(11) 0.0164(10) -0.0076(8) -0.0025(8) -0.0019(9)
O2 0.0151(10) 0.0385(13) 0.0251(11) -0.0082(10) -0.0017(8) 0.0031(9)
O3 0.0123(9) 0.0192(9) 0.0128(9) -0.0027(7) 0.0001(7) -0.0004(8)
O4 0.0135(9) 0.0211(10) 0.0119(9) -0.0011(8) 0.0010(7) -0.0016(8)
O5 0.0241(11) 0.0473(15) 0.0169(10) -0.0007(10) -0.0027(8) -0.0109(11)
O6 0.0202(10) 0.0177(10) 0.0148(9) 0.0019(8) 0.0004(8) 0.0004(8)
O7 0.0268(12) 0.0245(11) 0.0240(11) -0.0057(9) 0.0035(9) 0.0038(10)
O8 0.0161(9) 0.0197(9) 0.0138(9) -0.0027(8) 0.0010(7) -0.0010(8)
O9 0.0211(11) 0.0402(14) 0.0211(10) -0.0074(9) 0.0035(8) 0.0052(10)
O10 0.0204(10) 0.0179(10) 0.0166(10) 0.0007(8) 0.0014(7) -0.0005(8)
O11 0.0361(13) 0.0296(12) 0.0276(12) -0.0107(10) 0.0056(10) -0.0085(11)
O12 0.0109(8) 0.0180(9) 0.0137(8) 0.0017(8) 0.0007(7) 0.0006(7)
O13 0.0188(10) 0.0152(9) 0.0143(9) 0.0014(7) 0.0023(7) 0.0020(8)
O14 0.0126(9) 0.0223(10) 0.0142(9) -0.0033(8) -0.0007(7) 0.0002(8)
O15 0.0123(9) 0.0206(10) 0.0130(9) -0.0008(7) 0.0006(7) 0.0009(8)
O16 0.0198(10) 0.0192(10) 0.0167(9) -0.0009(8) -0.0033(8) -0.0014(8)
O17 0.0237(11) 0.0191(10) 0.0201(10) -0.0001(8) -0.0057(8) 0.0000(9)

loop_
_atom_type_symbol
_atom_type_description
_atom_type_scat_dispersion_real
_atom_type_scat_dispersion_imag
_atom_type_scat_source
C C 0.0181 0.0091 'International Tables Vol C Tables 4.2.6.8 and 6.1.1.4'
H H 0.0000 0.0000 'International Tables Vol C Tables 4.2.6.8 and 6.1.1.4'
O O 0.0492 0.0322 'International Tables Vol C Tables 4.2.6.8 and 6.1.1.4'

loop_
_geom_angle_atom_site_label_1
_geom_angle_atom_site_label_2
_geom_angle_atom_site_label_3
_geom_angle
_geom_angle_site_symmetry_1
_geom_angle_site_symmetry_3
_geom_angle_publ_flag
O1 C1 C2 109.6(2) . . ?
O2 C1 C2 124.5(2) . . ?
O2 C1 O1 125.8(3) . . ?
C3 C2 C1 112.7(2) . . ?
O3 C2 C1 104.7(2) . . ?
O3 C2 C3 111.0(2) . . ?
O3 C2 O12 111.2(2) . . ?
O12 C2 C1 110.1(2) . . ?
O12 C2 C3 107.2(2) . . ?
C2 C3 H3A 110.0 . . ?
C2 C3 H3B 110.0 . . ?
C2 C3 C4 108.4(2) . . ?
H3A C3 H3B 108.4 . . ?
C4 C3 H3A 110.0 . . ?
C4 C3 H3B 110.0 . . ?
C3 C4 H4 108.7 . . ?
C5 C4 C3 112.0(2) . . ?
C5 C4 H4 108.7 . . ?
O6 C4 C3 111.9(2) . . ?
O6 C4 H4 108.7 . . ?
O6 C4 C5 106.7(2) . . ?
C4 C5 H5 110.0 . . ?
C4 C5 C6 109.9(2) . . ?
C6 C5 H5 110.0 . . ?
O4 C5 C4 108.7(2) . . ?
O4 C5 H5 110.0 . . ?
O4 C5 C6 108.3(2) . . ?
C5 C6 H6 109.2 . . ?
C7 C6 C5 113.3(2) . . ?
C7 C6 H6 109.2 . . ?
O3 C6 C5 111.6(2) . . ?
O3 C6 H6 109.2 . . ?
O3 C6 C7 104.3(2) . . ?
C6 C7 H7 108.9 . . ?
C8 C7 C6 114.5(2) . . ?
C8 C7 H7 108.9 . . ?
O8 C7 C6 104.5(2) . . ?
O8 C7 H7 108.9 . . ?
O8 C7 C8 111.1(2) . . ?
C7 C8 H8A 109.4 . . ?
C7 C8 H8B 109.4 . . ?
H8A C8 H8B 108.0 . . ?
O10 C8 C7 111.3(2) . . ?
O10 C8 H8A 109.4 . . ?
O10 C8 H8B 109.4 . . ?
H9A C9 H9B 108.7 . . ?
C10 C9 H9A 110.6 . . ?
C10 C9 H9B 110.6 . . ?
O1 C9 H9A 110.6 . . ?
O1 C9 H9B 110.6 . . ?
O1 C9 C10 105.9(2) . . ?
C9 C10 H10A 109.5 . . ?
C9 C10 H10B 109.5 . . ?
C9 C10 H10C 109.5 . . ?
H10A C10 H10B 109.5 . . ?
H10A C10 H10C 109.5 . . ?
H10B C10 H10C 109.5 . . ?
O6 C11 C12 110.5(3) . . ?
O7 C11 C12 125.6(3) . . ?
O7 C11 O6 124.0(3) . . ?
C11 C12 H12A 109.5 . . ?
C11 C12 H12B 109.5 . . ?
C11 C12 H12C 109.5 . . ?
H12A C12 H12B 109.5 . . ?
H12A C12 H12C 109.5 . . ?
H12B C12 H12C 109.5 . . ?
O4 C13 C14 110.6(2) . . ?
O5 C13 C14 125.2(3) . . ?
O5 C13 O4 124.1(3) . . ?
C13 C14 H14A 109.5 . . ?
C13 C14 H14B 109.5 . . ?
C13 C14 H14C 109.5 . . ?
H14A C14 H14B 109.5 . . ?
H14A C14 H14C 109.5 . . ?
H14B C14 H14C 109.5 . . ?
O8 C15 C16 111.7(2) . . ?
O9 C15 C16 126.2(3) . . ?
O9 C15 O8 122.1(3) . . ?
C15 C16 H16A 109.5 . . ?
C15 C16 H16B 109.5 . . ?
C15 C16 H16C 109.5 . . ?
H16A C16 H16B 109.5 . . ?
H16A C16 H16C 109.5 . . ?
H16B C16 H16C 109.5 . . ?
O10 C17 C18 110.2(3) . . ?
O11 C17 C18 125.9(3) . . ?
O11 C17 O10 123.9(3) . . ?
C17 C18 H18A 109.5 . . ?
C17 C18 H18B 109.5 . . ?
C17 C18 H18C 109.5 . . ?
H18A C18 H18B 109.5 . . ?
H18A C18 H18C 109.5 . . ?
H18B C18 H18C 109.5 . . ?
H19A C19 H19B 108.2 . . ?
C20 C19 H19A 109.7 . . ?
C20 C19 H19B 109.7 . . ?
O12 C19 H19A 109.7 . . ?
O12 C19 H19B 109.7 . . ?
O12 C19 C20 109.7(2) . . ?
C19 C20 C21 115.2(2) . . ?
O13 C20 C19 102.9(2) . . ?
O13 C20 C21 114.2(2) . . ?
O13 C20 O14 109.7(2) . . ?
O14 C20 C19 110.8(2) . . ?
O14 C20 C21 104.3(2) . . ?
C20 C21 H21 110.0 . . ?
C22 C21 C20 116.0(2) . . ?
C22 C21 H21 110.0 . . ?
O15 C21 C20 103.7(2) . . ?
O15 C21 H21 110.0 . . ?
O15 C21 C22 106.9(2) . . ?
C21 C22 H22 110.1 . . ?
C21 C22 C23 114.1(2) . . ?
C23 C22 H22 110.1 . . ?
O16 C22 C21 108.1(2) . . ?
O16 C22 H22 110.1 . . ?
O16 C22 C23 104.0(2) . . ?
C22 C23 H23 110.6 . . ?
C24 C23 C22 112.0(2) . . ?
C24 C23 H23 110.6 . . ?
O17 C23 C22 104.1(2) . . ?
O17 C23 H23 110.6 . . ?
O17 C23 C24 108.6(2) . . ?
C23 C24 H24A 109.6 . . ?
C23 C24 H24B 109.6 . . ?
H24A C24 H24B 108.1 . . ?
O13 C24 C23 110.3(2) . . ?
O13 C24 H24A 109.6 . . ?
O13 C24 H24B 109.6 . . ?
C27 C25 C26 113.0(2) . . ?
O14 C25 C26 109.8(2) . . ?
O14 C25 C27 109.7(2) . . ?
O15 C25 C26 111.2(2) . . ?
O15 C25 C27 108.2(2) . . ?
O15 C25 O14 104.5(2) . . ?
C25 C26 H26A 109.5 . . ?
C25 C26 H26B 109.5 . . ?
C25 C26 H26C 109.5 . . ?
H26A C26 H26B 109.5 . . ?
H26A C26 H26C 109.5 . . ?
H26B C26 H26C 109.5 . . ?
C25 C27 H27A 109.5 . . ?
C25 C27 H27B 109.5 . . ?
C25 C27 H27C 109.5 . . ?
H27A C27 H27B 109.5 . . ?
H27A C27 H27C 109.5 . . ?
H27B C27 H27C 109.5 . . ?
C30 C28 C29 113.1(3) . . ?
O16 C28 C29 110.9(3) . . ?
O16 C28 C30 108.5(3) . . ?
O17 C28 C29 111.0(3) . . ?
O17 C28 C30 108.9(3) . . ?
O17 C28 O16 104.1(2) . . ?
C28 C29 H29A 109.5 . . ?
C28 C29 H29B 109.5 . . ?
C28 C29 H29C 109.5 . . ?
H29A C29 H29B 109.5 . . ?
H29A C29 H29C 109.5 . . ?
H29B C29 H29C 109.5 . . ?
C28 C30 H30A 109.5 . . ?
C28 C30 H30B 109.5 . . ?
C28 C30 H30C 109.5 . . ?
H30A C30 H30B 109.5 . . ?
H30A C30 H30C 109.5 . . ?
H30B C30 H30C 109.5 . . ?
C1 O1 C9 115.5(2) . . ?
C2 O3 C6 113.0(2) . . ?
C13 O4 C5 116.9(2) . . ?
C11 O6 C4 116.2(2) . . ?
C15 O8 C7 116.1(2) . . ?
C17 O10 C8 117.7(2) . . ?
C2 O12 C19 113.4(2) . . ?
C20 O13 C24 114.2(2) . . ?
C20 O14 C25 109.9(2) . . ?
C21 O15 C25 106.4(2) . . ?
C28 O16 C22 106.3(2) . . ?
C28 O17 C23 107.6(2) . . ?

loop_
_geom_bond_atom_site_label_1
_geom_bond_atom_site_label_2
_geom_bond_distance
_geom_bond_site_symmetry_2
_geom_bond_publ_flag
C1 C2 1.542(4) . ?
C1 O1 1.325(3) . ?
C1 O2 1.199(4) . ?
C2 C3 1.527(4) . ?
C2 O3 1.414(3) . ?
C2 O12 1.417(3) . ?
C3 H3A 0.9900 . ?
C3 H3B 0.9900 . ?
C3 C4 1.530(4) . ?
C4 H4 1.0000 . ?
C4 C5 1.520(4) . ?
C4 O6 1.437(3) . ?
C5 H5 1.0000 . ?
C5 C6 1.527(4) . ?
C5 O4 1.450(3) . ?
C6 H6 1.0000 . ?
C6 C7 1.521(4) . ?
C6 O3 1.432(3) . ?
C7 H7 1.0000 . ?
C7 C8 1.514(4) . ?
C7 O8 1.449(3) . ?
C8 H8A 0.9900 . ?
C8 H8B 0.9900 . ?
C8 O10 1.448(4) . ?
C9 H9A 0.9900 . ?
C9 H9B 0.9900 . ?
C9 C10 1.497(4) . ?
C9 O1 1.462(3) . ?
C10 H10A 0.9800 . ?
C10 H10B 0.9800 . ?
C10 H10C 0.9800 . ?
C11 C12 1.498(4) . ?
C11 O6 1.350(4) . ?
C11 O7 1.202(4) . ?
C12 H12A 0.9800 . ?
C12 H12B 0.9800 . ?
C12 H12C 0.9800 . ?
C13 C14 1.500(4) . ?
C13 O4 1.351(3) . ?
C13 O5 1.209(4) . ?
C14 H14A 0.9800 . ?
C14 H14B 0.9800 . ?
C14 H14C 0.9800 . ?
C15 C16 1.495(4) . ?
C15 O8 1.354(3) . ?
C15 O9 1.206(4) . ?
C16 H16A 0.9800 . ?
C16 H16B 0.9800 . ?
C16 H16C 0.9800 . ?
C17 C18 1.495(4) . ?
C17 O10 1.353(4) . ?
C17 O11 1.202(4) . ?
C18 H18A 0.9800 . ?
C18 H18B 0.9800 . ?
C18 H18C 0.9800 . ?
C19 H19A 0.9900 . ?
C19 H19B 0.9900 . ?
C19 C20 1.519(4) . ?
C19 O12 1.423(3) . ?
C20 C21 1.532(4) . ?
C20 O13 1.408(3) . ?
C20 O14 1.419(3) . ?
C21 H21 1.0000 . ?
C21 C22 1.518(4) . ?
C21 O15 1.427(3) . ?
C22 H22 1.0000 . ?
C22 C23 1.553(4) . ?
C22 O16 1.434(3) . ?
C23 H23 1.0000 . ?
C23 C24 1.516(4) . ?
C23 O17 1.435(3) . ?
C24 H24A 0.9900 . ?
C24 H24B 0.9900 . ?
C24 O13 1.431(3) . ?
C25 C26 1.510(4) . ?
C25 C27 1.507(4) . ?
C25 O14 1.446(3) . ?
C25 O15 1.436(3) . ?
C26 H26A 0.9800 . ?
C26 H26B 0.9800 . ?
C26 H26C 0.9800 . ?
C27 H27A 0.9800 . ?
C27 H27B 0.9800 . ?
C27 H27C 0.9800 . ?
C28 C29 1.516(4) . ?
C28 C30 1.509(5) . ?
C28 O16 1.432(4) . ?
C28 O17 1.426(4) . ?
C29 H29A 0.9800 . ?
C29 H29B 0.9800 . ?
C29 H29C 0.9800 . ?
C30 H30A 0.9800 . ?
C30 H30B 0.9800 . ?
C30 H30C 0.9800 . ?

loop_
_geom_torsion_atom_site_label_1
_geom_torsion_atom_site_label_2
_geom_torsion_atom_site_label_3
_geom_torsion_atom_site_label_4
_geom_torsion
_geom_torsion_site_symmetry_1
_geom_torsion_site_symmetry_2
_geom_torsion_site_symmetry_3
_geom_torsion_site_symmetry_4
_geom_torsion_publ_flag
C1 C2 C3 C4 174.7(2) . . . . ?
C1 C2 O3 C6 176.1(2) . . . . ?
C1 C2 O12 C19 -56.8(3) . . . . ?
C2 C1 O1 C9 171.0(2) . . . . ?
C2 C3 C4 C5 -53.3(3) . . . . ?
C2 C3 C4 O6 -173.1(2) . . . . ?
C3 C2 O3 C6 -61.9(3) . . . . ?
C3 C2 O12 C19 -179.6(2) . . . . ?
C3 C4 C5 C6 51.4(3) . . . . ?
C3 C4 C5 O4 -67.0(3) . . . . ?
C3 C4 O6 C11 -84.1(3) . . . . ?
C4 C5 C6 C7 -170.0(2) . . . . ?
C4 C5 C6 O3 -52.6(3) . . . . ?
C4 C5 O4 C13 -123.8(3) . . . . ?
C5 C4 O6 C11 153.1(2) . . . . ?
C5 C6 C7 C8 174.7(2) . . . . ?
C5 C6 C7 O8 -63.5(3) . . . . ?
C5 C6 O3 C2 59.2(3) . . . . ?
C6 C5 O4 C13 116.8(3) . . . . ?
C6 C7 C8 O10 51.3(3) . . . . ?
C6 C7 O8 C15 152.9(2) . . . . ?
C7 C6 O3 C2 -178.1(2) . . . . ?
C7 C8 O10 C17 100.2(3) . . . . ?
C8 C7 O8 C15 -83.1(3) . . . . ?
C10 C9 O1 C1 -170.9(3) . . . . ?
C12 C11 O6 C4 -171.0(3) . . . . ?
C14 C13 O4 C5 -176.1(2) . . . . ?
C16 C15 O8 C7 -177.9(2) . . . . ?
C18 C17 O10 C8 176.9(2) . . . . ?
C19 C20 C21 C22 -99.9(3) . . . . ?
C19 C20 C21 O15 143.3(2) . . . . ?
C19 C20 O13 C24 160.2(2) . . . . ?
C19 C20 O14 C25 -126.9(2) . . . . ?
C20 C19 O12 C2 -173.7(2) . . . . ?
C20 C21 C22 C23 -37.8(3) . . . . ?
C20 C21 C22 O16 77.4(3) . . . . ?
C20 C21 O15 C25 -33.2(3) . . . . ?
C21 C20 O13 C24 34.6(3) . . . . ?
C21 C20 O14 C25 -2.3(3) . . . . ?
C21 C22 C23 C24 5.5(3) . . . . ?
C21 C22 C23 O17 122.6(2) . . . . ?
C21 C22 O16 C28 -147.7(2) . . . . ?
C22 C21 O15 C25 -156.3(2) . . . . ?
C22 C23 C24 O13 45.3(3) . . . . ?
C22 C23 O17 C28 18.0(3) . . . . ?
C23 C22 O16 C28 -26.0(3) . . . . ?
C23 C24 O13 C20 -69.1(3) . . . . ?
C24 C23 O17 C28 137.5(2) . . . . ?
C26 C25 O14 C20 101.6(3) . . . . ?
C26 C25 O15 C21 -86.4(3) . . . . ?
C27 C25 O14 C20 -133.5(2) . . . . ?
C27 C25 O15 C21 148.9(2) . . . . ?
C29 C28 O16 C22 -81.6(3) . . . . ?
C29 C28 O17 C23 84.7(3) . . . . ?
C30 C28 O16 C22 153.7(2) . . . . ?
C30 C28 O17 C23 -150.2(2) . . . . ?
O1 C1 C2 C3 72.6(3) . . . . ?
O1 C1 C2 O3 -166.6(2) . . . . ?
O1 C1 C2 O12 -47.0(3) . . . . ?
O2 C1 C2 C3 -109.3(3) . . . . ?
O2 C1 C2 O3 11.5(4) . . . . ?
O2 C1 C2 O12 131.1(3) . . . . ?
O2 C1 O1 C9 -7.1(4) . . . . ?
O3 C2 C3 C4 57.5(3) . . . . ?
O3 C2 O12 C19 58.8(3) . . . . ?
O3 C6 C7 C8 53.2(3) . . . . ?
O3 C6 C7 O8 174.9(2) . . . . ?
O4 C5 C6 C7 -51.3(3) . . . . ?
O4 C5 C6 O3 66.0(3) . . . . ?
O5 C13 O4 C5 2.4(4) . . . . ?
O6 C4 C5 C6 174.1(2) . . . . ?
O6 C4 C5 O4 55.7(3) . . . . ?
O7 C11 O6 C4 8.6(4) . . . . ?
O8 C7 C8 O10 -66.7(3) . . . . ?
O9 C15 O8 C7 0.8(4) . . . . ?
O11 C17 O10 C8 -2.2(4) . . . . ?
O12 C2 C3 C4 -64.1(3) . . . . ?
O12 C2 O3 C6 57.3(3) . . . . ?
O12 C19 C20 C21 -59.7(3) . . . . ?
O12 C19 C20 O13 175.5(2) . . . . ?
O12 C19 C20 O14 58.4(3) . . . . ?
O13 C20 C21 C22 18.8(3) . . . . ?
O13 C20 C21 O15 -98.0(3) . . . . ?
O13 C20 O14 C25 120.3(2) . . . . ?
O14 C20 C21 C22 138.5(2) . . . . ?
O14 C20 C21 O15 21.6(3) . . . . ?
O14 C20 O13 C24 -82.0(3) . . . . ?
O14 C25 O15 C21 32.1(3) . . . . ?
O15 C21 C22 C23 77.2(3) . . . . ?
O15 C21 C22 O16 -167.6(2) . . . . ?
O15 C25 O14 C20 -17.8(3) . . . . ?
O16 C22 C23 C24 -112.1(2) . . . . ?
O16 C22 C23 O17 5.0(3) . . . . ?
O16 C28 O17 C23 -34.6(3) . . . . ?
O17 C23 C24 O13 -69.1(3) . . . . ?
O17 C28 O16 C22 37.8(3) . . . . ?
